data_7033342
loop_
_publ_author_name
'Diaconescu, Paula L.'
'Cummins, Christopher C.'

_publ_section_title
;
 Radical anionic versus neutral 2,2'-bipyridyl coordination in uranium
 complexes supported by amide and ketimide ligands.
;
_journal_issue 6
_journal_name_full 'Dalton transactions (Cambridge, England : 2003)'
_journal_page_first 2676
_journal_page_last 2683
_journal_paper_doi 10.1039/c4dt02422b
_journal_volume 44
_journal_year 2015
_chemical_formula_moiety '2(C64 H80 N5 U), 2(C5 H12), C5 H10'
_chemical_formula_sum 'C143 H194 N10 U2'
_chemical_formula_weight 2529.14
_chemical_name_systematic
; 
 ? 
;
_space_group_IT_number 2
_symmetry_cell_setting triclinic
_symmetry_space_group_name_Hall '-P 1'
_symmetry_space_group_name_H-M 'P -1'
_atom_sites_solution_hydrogens geom
_atom_sites_solution_primary direct
_atom_sites_solution_secondary difmap
_audit_creation_method SHELXL-97
_audit_update_record
;
2014-06-19 deposited with the CCDC.
2014-12-05 downloaded from the CCDC.
;
_cell_angle_alpha 96.427(2)
_cell_angle_beta 103.920(2)
_cell_angle_gamma 112.905(2)
_cell_formula_units_Z 1
_cell_length_a 12.7236(15)
_cell_length_b 13.1198(16)
_cell_length_c 21.535(3)
_cell_measurement_temperature 187(2)
_cell_volume 3128.1(7)
_computing_structure_refinement 'SHELXL-97 (Sheldrick, 1997)'
_computing_structure_solution 'SHELXS-97 (Sheldrick, 1990)'
_diffrn_ambient_temperature 187(2)
_diffrn_measured_fraction_theta_full 0.977
_diffrn_measured_fraction_theta_max 0.977
_diffrn_radiation_monochromator graphite
_diffrn_radiation_source 'fine-focus sealed tube'
_diffrn_radiation_type MoK\a
_diffrn_radiation_wavelength 0.71073
_diffrn_reflns_av_R_equivalents 0.0703
_diffrn_reflns_av_sigmaI/netI 0.0659
_diffrn_reflns_limit_h_max 13
_diffrn_reflns_limit_h_min -14
_diffrn_reflns_limit_k_max 14
_diffrn_reflns_limit_k_min -14
_diffrn_reflns_limit_l_max 23
_diffrn_reflns_limit_l_min -23
_diffrn_reflns_number 12729
_diffrn_reflns_theta_full 23.30
_diffrn_reflns_theta_max 23.30
_diffrn_reflns_theta_min 2.07
_exptl_absorpt_coefficient_mu 2.639
_exptl_absorpt_correction_T_max 0.9491
_exptl_absorpt_correction_T_min 0.8368
_exptl_absorpt_correction_type multi-scan
_exptl_absorpt_process_details 'Twinabs (Bruker)'
_exptl_crystal_density_diffrn 1.343
_exptl_crystal_density_method 'not measured'
_exptl_crystal_F_000 1306
_exptl_crystal_size_max 0.07
_exptl_crystal_size_mid 0.04
_exptl_crystal_size_min 0.02
_refine_diff_density_max 2.583
_refine_diff_density_min -2.615
_refine_diff_density_rms 0.160
_refine_ls_extinction_method none
_refine_ls_goodness_of_fit_ref 1.085
_refine_ls_hydrogen_treatment constr
_refine_ls_matrix_type full
_refine_ls_number_parameters 692
_refine_ls_number_reflns 8818
_refine_ls_number_restraints 1
_refine_ls_restrained_S_all 1.085
_refine_ls_R_factor_all 0.0701
_refine_ls_R_factor_gt 0.0625
_refine_ls_shift/su_max 0.009
_refine_ls_shift/su_mean 0.000
_refine_ls_structure_factor_coef Fsqd
_refine_ls_weighting_details 'calc w=1/[\s^2^(Fo^2^)+(0.0962P)^2^+12.2591P] where P=(Fo^2^+2Fc^2^)/3'
_refine_ls_weighting_scheme calc
_refine_ls_wR_factor_gt 0.1523
_refine_ls_wR_factor_ref 0.1569
_reflns_number_gt 8048
_reflns_number_total 8818
_reflns_threshold_expression >2sigma(I)
_cod_data_source_file c4dt02422b2.cif
_cod_data_source_block 2-bipy
_cod_depositor_comments 'Adding full bibliography for 7033341--7033344.cif.'
_cod_original_sg_symbol_H-M P-1
_cod_database_code 7033342

loop_
_symmetry_equiv_pos_as_xyz
'x, y, z'
'-x, -y, -z'

loop_
_atom_site_label
_atom_site_type_symbol
_atom_site_fract_x
_atom_site_fract_y
_atom_site_fract_z
_atom_site_U_iso_or_equiv
_atom_site_adp_type
_atom_site_occupancy
_atom_site_symmetry_multiplicity
_atom_site_calc_flag
_atom_site_refinement_flags
U U 0.41467(3) 0.26257(3) 0.235540(15) 0.02034(14) Uani 1 1 d .
N1 N 0.2386(6) 0.1411(6) 0.2440(3) 0.0241(16) Uani 1 1 d .
C1S C -0.0398(14) 0.6645(18) 0.0462(8) 0.103(4) Uani 1 1 d D
H1SA H -0.0213 0.7455 0.0533 0.154 Uiso 1 1 calc R
H1SB H 0.0157 0.6524 0.0816 0.154 Uiso 1 1 calc R
H1SC H -0.1224 0.6209 0.0460 0.154 Uiso 1 1 calc R
C2S C -0.0279(15) 0.6287(17) -0.0136(8) 0.103(4) Uani 1 1 d D
H2SA H 0.0537 0.6759 -0.0149 0.123 Uiso 1 1 calc R
H2SB H -0.0868 0.6368 -0.0498 0.123 Uiso 1 1 calc R
N2 N 0.5188(6) 0.1689(6) 0.2018(4) 0.0252(16) Uani 1 1 d .
C3S C -0.049(3) 0.507(4) -0.0219(18) 0.103(4) Uani 0.50 1 d P
N3 N 0.5475(7) 0.3935(6) 0.3279(4) 0.0269(17) Uani 1 1 d .
N4 N 0.3902(7) 0.3305(6) 0.1327(4) 0.0285(17) Uani 1 1 d .
N5 N 0.3208(7) 0.3979(6) 0.2315(3) 0.0260(16) Uani 1 1 d .
C5S C 1.035(2) 0.685(2) 0.3012(15) 0.165(12) Uani 1 1 d .
H5SA H 1.0383 0.6135 0.3071 0.247 Uiso 1 1 calc R
H5SB H 1.1147 0.7420 0.3046 0.247 Uiso 1 1 calc R
H5SC H 0.9790 0.6729 0.2578 0.247 Uiso 1 1 calc R
C6S C 0.992(2) 0.726(2) 0.3525(13) 0.136(9) Uani 1 1 d .
H6SA H 1.0535 0.7449 0.3956 0.163 Uiso 1 1 calc R
H6SB H 0.9180 0.6628 0.3531 0.163 Uiso 1 1 calc R
C7S C 0.9665(13) 0.8308(14) 0.3453(8) 0.079(4) Uani 1 1 d .
H7SA H 1.0398 0.8924 0.3423 0.095 Uiso 1 1 calc R
H7SB H 0.9027 0.8104 0.3031 0.095 Uiso 1 1 calc R
C8S C 0.9300(16) 0.8760(19) 0.3973(9) 0.101(6) Uani 1 1 d .
H8SA H 0.8586 0.8142 0.4019 0.121 Uiso 1 1 calc R
H8SB H 0.9954 0.9010 0.4394 0.121 Uiso 1 1 calc R
C9S C 0.9016(17) 0.9713(18) 0.3857(10) 0.108(6) Uani 1 1 d .
H9SA H 0.8791 0.9977 0.4226 0.162 Uiso 1 1 calc R
H9SB H 0.8347 0.9466 0.3450 0.162 Uiso 1 1 calc R
H9SC H 0.9721 1.0334 0.3816 0.162 Uiso 1 1 calc R
C11 C 0.2520(7) 0.1085(7) 0.3060(4) 0.0234(19) Uani 1 1 d .
C12 C 0.2364(8) 0.1663(8) 0.3600(4) 0.027(2) Uani 1 1 d .
H12A H 0.2114 0.2250 0.3547 0.033 Uiso 1 1 calc R
C13 C 0.2572(8) 0.1385(8) 0.4207(5) 0.034(2) Uani 1 1 d .
C14 C 0.2978(9) 0.0543(8) 0.4282(5) 0.035(2) Uani 1 1 d .
H14A H 0.3130 0.0356 0.4697 0.042 Uiso 1 1 calc R
C15 C 0.3163(9) -0.0018(8) 0.3774(5) 0.034(2) Uani 1 1 d .
C16 C 0.2922(8) 0.0243(8) 0.3164(5) 0.030(2) Uani 1 1 d .
H16A H 0.3032 -0.0158 0.2808 0.036 Uiso 1 1 calc R
C17 C 0.1119(8) 0.0905(8) 0.1999(4) 0.0254(19) Uani 1 1 d .
C18 C 0.0300(8) 0.1258(9) 0.2307(5) 0.032(2) Uani 1 1 d .
H18A H 0.0635 0.2097 0.2426 0.039 Uiso 1 1 calc R
H18B H 0.0273 0.0977 0.2713 0.039 Uiso 1 1 calc R
C19 C 0.0567(8) -0.0408(8) 0.1829(5) 0.034(2) Uani 1 1 d .
H19A H 0.0544 -0.0689 0.2235 0.040 Uiso 1 1 calc R
H19B H 0.1073 -0.0665 0.1630 0.040 Uiso 1 1 calc R
C21 C 0.6479(9) 0.2305(8) 0.2197(5) 0.035(2) Uani 1 1 d .
C22 C 0.6993(9) 0.2986(8) 0.1800(6) 0.044(3) Uani 1 1 d .
H22A H 0.6472 0.3050 0.1424 0.053 Uiso 1 1 calc R
C23 C 0.8213(11) 0.3572(10) 0.1920(8) 0.062(4) Uani 1 1 d .
C24 C 0.8951(11) 0.3457(11) 0.2479(8) 0.065(4) Uani 1 1 d .
H24A H 0.9796 0.3838 0.2573 0.078 Uiso 1 1 calc R
C25 C 0.8484(10) 0.2794(11) 0.2912(6) 0.051(2) Uani 1 1 d .
C26 C 0.7221(9) 0.2220(10) 0.2718(6) 0.051(2) Uani 1 1 d .
H26A H 0.6873 0.1733 0.2980 0.061 Uiso 1 1 calc R
C27 C 0.4703(8) 0.0483(8) 0.1639(4) 0.0256(19) Uani 1 1 d .
C28 C 0.4855(8) -0.0312(7) 0.2084(4) 0.0261(19) Uani 1 1 d .
H28A H 0.4495 -0.0244 0.2437 0.031 Uiso 1 1 calc R
H28B H 0.5720 -0.0087 0.2293 0.031 Uiso 1 1 calc R
C29 C 0.4852(9) -0.1669(8) 0.1167(5) 0.036(2) Uani 1 1 d .
H29A H 0.4467 -0.2464 0.0907 0.044 Uiso 1 1 calc R
H29B H 0.5710 -0.1465 0.1383 0.044 Uiso 1 1 calc R
C31 C 0.5838(8) 0.5001(8) 0.3088(4) 0.029(2) Uani 1 1 d .
C32 C 0.6285(8) 0.5123(7) 0.2561(4) 0.027(2) Uani 1 1 d .
H32A H 0.6483 0.4550 0.2385 0.033 Uiso 1 1 calc R
C33 C 0.6455(8) 0.6067(8) 0.2280(5) 0.032(2) Uani 1 1 d .
C34 C 0.6237(8) 0.6934(8) 0.2561(4) 0.031(2) Uani 1 1 d .
H34A H 0.6365 0.7585 0.2381 0.038 Uiso 1 1 calc R
C35 C 0.5820(8) 0.6856(8) 0.3122(4) 0.030(2) Uani 1 1 d .
C36 C 0.5623(8) 0.5911(8) 0.3373(4) 0.030(2) Uani 1 1 d .
H36A H 0.5338 0.5858 0.3743 0.036 Uiso 1 1 calc R
C37 C 0.6096(8) 0.3880(8) 0.3943(4) 0.027(2) Uani 1 1 d .
C38 C 0.5658(9) 0.2630(8) 0.3972(4) 0.031(2) Uani 1 1 d .
H38A H 0.5796 0.2212 0.3611 0.037 Uiso 1 1 calc R
H38B H 0.4784 0.2295 0.3907 0.037 Uiso 1 1 calc R
C39 C 0.5849(9) 0.4490(9) 0.4508(5) 0.037(2) Uani 1 1 d .
H39A H 0.6132 0.5307 0.4506 0.044 Uiso 1 1 calc R
H39B H 0.4974 0.4165 0.4439 0.044 Uiso 1 1 calc R
C41 C 0.3515(8) 0.4159(8) 0.1271(4) 0.030(2) Uani 1 1 d .
C42 C 0.3475(9) 0.4595(9) 0.0700(5) 0.040(2) Uani 1 1 d .
H42A H 0.3253 0.5205 0.0673 0.047 Uiso 1 1 calc R
C43 C 0.3744(9) 0.4170(10) 0.0193(5) 0.045(3) Uani 1 1 d .
H43A H 0.3711 0.4475 -0.0187 0.054 Uiso 1 1 calc R
C44 C 0.4074(10) 0.3266(10) 0.0234(5) 0.046(3) Uani 1 1 d .
H44A H 0.4238 0.2931 -0.0124 0.056 Uiso 1 1 calc R
C45 C 0.4153(9) 0.2882(8) 0.0799(5) 0.036(2) Uani 1 1 d .
H45A H 0.4398 0.2286 0.0828 0.044 Uiso 1 1 calc R
C51 C 0.3178(7) 0.4535(7) 0.1804(4) 0.027(2) Uani 1 1 d .
C52 C 0.2799(9) 0.5420(8) 0.1840(5) 0.035(2) Uani 1 1 d .
H52A H 0.2808 0.5830 0.1503 0.042 Uiso 1 1 calc R
C53 C 0.2423(9) 0.5690(8) 0.2347(5) 0.037(2) Uani 1 1 d .
H53A H 0.2141 0.6262 0.2355 0.044 Uiso 1 1 calc R
C54 C 0.2457(8) 0.5115(8) 0.2860(5) 0.033(2) Uani 1 1 d .
H54A H 0.2212 0.5293 0.3225 0.040 Uiso 1 1 calc R
C55 C 0.2857(8) 0.4287(9) 0.2811(5) 0.034(2) Uani 1 1 d .
H55A H 0.2887 0.3902 0.3159 0.041 Uiso 1 1 calc R
C110 C 0.1120(8) 0.1326(9) 0.1357(4) 0.033(2) Uani 1 1 d .
H11A H 0.1622 0.1086 0.1146 0.040 Uiso 1 1 calc R
H11B H 0.1471 0.2167 0.1461 0.040 Uiso 1 1 calc R
C111 C -0.0988(9) 0.0767(10) 0.1821(5) 0.044(3) Uani 1 1 d .
H11C H -0.1497 0.1013 0.2031 0.053 Uiso 1 1 calc R
C112 C -0.0723(9) -0.0906(9) 0.1340(5) 0.045(3) Uani 1 1 d .
H11D H -0.1068 -0.1755 0.1236 0.054 Uiso 1 1 calc R
C113 C -0.0183(9) 0.0833(10) 0.0875(5) 0.040(2) Uani 1 1 d .
H11E H -0.0170 0.1113 0.0462 0.048 Uiso 1 1 calc R
C114 C -0.1521(9) -0.0523(11) 0.1650(6) 0.054(3) Uani 1 1 d .
H11F H -0.2342 -0.0837 0.1337 0.065 Uiso 1 1 calc R
H11G H -0.1571 -0.0812 0.2053 0.065 Uiso 1 1 calc R
C115 C -0.0699(9) -0.0493(11) 0.0711(5) 0.052(3) Uani 1 1 d .
H11H H -0.1521 -0.0829 0.0396 0.062 Uiso 1 1 calc R
H11I H -0.0191 -0.0734 0.0505 0.062 Uiso 1 1 calc R
C116 C -0.0958(9) 0.1205(11) 0.1200(5) 0.050(3) Uani 1 1 d .
H11J H -0.0623 0.2046 0.1310 0.060 Uiso 1 1 calc R
H11K H -0.1783 0.0902 0.0893 0.060 Uiso 1 1 calc R
C131 C 0.2373(11) 0.2003(10) 0.4773(5) 0.049(3) Uani 1 1 d .
H13A H 0.1569 0.1976 0.4633 0.074 Uiso 1 1 calc R
H13B H 0.2976 0.2797 0.4910 0.074 Uiso 1 1 calc R
H13C H 0.2447 0.1636 0.5143 0.074 Uiso 1 1 calc R
C151 C 0.3665(13) -0.0878(11) 0.3887(6) 0.061(3) Uani 1 1 d .
H15A H 0.3442 -0.1213 0.4247 0.091 Uiso 1 1 calc R
H15B H 0.4542 -0.0501 0.4001 0.091 Uiso 1 1 calc R
H15C H 0.3337 -0.1479 0.3485 0.091 Uiso 1 1 calc R
C210 C 0.5309(9) 0.0359(8) 0.1108(5) 0.031(2) Uani 1 1 d .
H21A H 0.5232 0.0865 0.0810 0.038 Uiso 1 1 calc R
H21B H 0.6175 0.0597 0.1323 0.038 Uiso 1 1 calc R
C211 C 0.4245(9) -0.1561(8) 0.1687(5) 0.034(2) Uani 1 1 d .
H21C H 0.4334 -0.2066 0.1990 0.041 Uiso 1 1 calc R
C212 C 0.3360(7) 0.0097(8) 0.1292(4) 0.027(2) Uani 1 1 d .
H21D H 0.3260 0.0602 0.0997 0.033 Uiso 1 1 calc R
H21E H 0.2954 0.0157 0.1624 0.033 Uiso 1 1 calc R
C213 C 0.2776(9) -0.1144(8) 0.0888(5) 0.035(2) Uani 1 1 d .
H21F H 0.1904 -0.1377 0.0665 0.043 Uiso 1 1 calc R
C214 C 0.4737(9) -0.0867(8) 0.0709(4) 0.031(2) Uani 1 1 d .
H21G H 0.5136 -0.0927 0.0368 0.038 Uiso 1 1 calc R
C215 C 0.2909(9) -0.1919(8) 0.1349(5) 0.036(2) Uani 1 1 d .
H21H H 0.2526 -0.2718 0.1096 0.043 Uiso 1 1 calc R
H21I H 0.2507 -0.1863 0.1683 0.043 Uiso 1 1 calc R
C216 C 0.3389(9) -0.1226(8) 0.0374(5) 0.038(2) Uani 1 1 d .
H21J H 0.3292 -0.0726 0.0075 0.046 Uiso 1 1 calc R
H21K H 0.3010 -0.2017 0.0110 0.046 Uiso 1 1 calc R
C231 C 0.8748(14) 0.4261(12) 0.1474(9) 0.089(5) Uani 1 1 d .
H23A H 0.8110 0.4153 0.1077 0.133 Uiso 1 1 calc R
H23B H 0.9321 0.4014 0.1352 0.133 Uiso 1 1 calc R
H23C H 0.9164 0.5067 0.1700 0.133 Uiso 1 1 calc R
C251 C 0.9301(12) 0.2657(16) 0.3489(8) 0.089(6) Uani 1 1 d .
H25A H 0.8946 0.1874 0.3540 0.133 Uiso 1 1 calc R
H25B H 0.9415 0.3182 0.3888 0.133 Uiso 1 1 calc R
H25C H 1.0079 0.2827 0.3419 0.133 Uiso 1 1 calc R
C310 C 0.7474(8) 0.4400(10) 0.4070(5) 0.038(2) Uani 1 1 d .
H31A H 0.7655 0.4011 0.3717 0.046 Uiso 1 1 calc R
H31B H 0.7775 0.5216 0.4062 0.046 Uiso 1 1 calc R
C311 C 0.6312(10) 0.2487(10) 0.4634(5) 0.045(3) Uani 1 1 d .
H31C H 0.6009 0.1660 0.4635 0.054 Uiso 1 1 calc R
C312 C 0.6490(10) 0.4360(9) 0.5178(5) 0.039(2) Uani 1 1 d .
H31D H 0.6320 0.4764 0.5536 0.047 Uiso 1 1 calc R
C313 C 0.8115(9) 0.4270(11) 0.4743(6) 0.051(3) Uani 1 1 d .
H31E H 0.9000 0.4606 0.4816 0.061 Uiso 1 1 calc R
C314 C 0.6049(9) 0.3105(10) 0.5188(5) 0.043(3) Uani 1 1 d .
H31F H 0.5176 0.2763 0.5125 0.051 Uiso 1 1 calc R
H31G H 0.6462 0.3022 0.5619 0.051 Uiso 1 1 calc R
C315 C 0.7653(10) 0.2989(11) 0.4740(5) 0.048(3) Uani 1 1 d .
H31H H 0.7821 0.2593 0.4384 0.058 Uiso 1 1 calc R
H31I H 0.8070 0.2890 0.5164 0.058 Uiso 1 1 calc R
C316 C 0.7860(10) 0.4882(10) 0.5286(5) 0.051(3) Uani 1 1 d .
H31J H 0.8158 0.5700 0.5286 0.061 Uiso 1 1 calc R
H31K H 0.8281 0.4809 0.5718 0.061 Uiso 1 1 calc R
C331 C 0.6859(10) 0.6118(10) 0.1679(5) 0.046(3) Uani 1 1 d .
H33A H 0.6461 0.6473 0.1389 0.069 Uiso 1 1 calc R
H33B H 0.6650 0.5346 0.1446 0.069 Uiso 1 1 calc R
H33C H 0.7731 0.6568 0.1811 0.069 Uiso 1 1 calc R
C351 C 0.5575(10) 0.7817(9) 0.3414(5) 0.042(3) Uani 1 1 d .
H35A H 0.4774 0.7503 0.3467 0.063 Uiso 1 1 calc R
H35B H 0.5613 0.8339 0.3119 0.063 Uiso 1 1 calc R
H35C H 0.6178 0.8228 0.3843 0.063 Uiso 1 1 calc R

loop_
_atom_site_aniso_label
_atom_site_aniso_U_11
_atom_site_aniso_U_22
_atom_site_aniso_U_33
_atom_site_aniso_U_23
_atom_site_aniso_U_13
_atom_site_aniso_U_12
U 0.0200(2) 0.0185(2) 0.0199(2) 0.00477(13) 0.00496(13) 0.00642(14)
N1 0.023(4) 0.021(4) 0.022(4) 0.005(3) 0.004(3) 0.005(3)
C1S 0.057(6) 0.132(11) 0.095(8) 0.023(9) 0.019(6) 0.018(7)
C2S 0.057(6) 0.132(11) 0.095(8) 0.023(9) 0.019(6) 0.018(7)
N2 0.018(4) 0.021(4) 0.031(4) -0.002(3) 0.007(3) 0.006(3)
C3S 0.057(6) 0.132(11) 0.095(8) 0.023(9) 0.019(6) 0.018(7)
N3 0.036(4) 0.025(4) 0.026(4) 0.015(3) 0.017(3) 0.014(4)
N4 0.027(4) 0.023(4) 0.031(4) 0.006(3) 0.010(3) 0.006(3)
N5 0.030(4) 0.023(4) 0.021(4) 0.003(3) 0.008(3) 0.008(3)
C5S 0.14(2) 0.113(19) 0.22(3) -0.039(19) 0.04(2) 0.062(17)
C6S 0.099(15) 0.14(2) 0.19(3) 0.10(2) 0.055(16) 0.054(15)
C7S 0.054(8) 0.087(11) 0.079(10) 0.016(9) 0.017(8) 0.016(8)
C8S 0.076(11) 0.135(18) 0.080(12) 0.024(12) 0.034(10) 0.029(12)
C9S 0.087(13) 0.105(15) 0.106(15) -0.012(12) 0.037(11) 0.020(11)
C11 0.021(4) 0.029(5) 0.018(4) 0.015(4) 0.011(4) 0.003(4)
C12 0.025(5) 0.031(5) 0.026(5) 0.007(4) 0.007(4) 0.013(4)
C13 0.024(5) 0.033(5) 0.036(6) 0.006(4) 0.012(4) 0.002(4)
C14 0.036(6) 0.038(6) 0.029(5) 0.015(5) 0.011(4) 0.013(5)
C15 0.034(5) 0.033(5) 0.041(6) 0.020(5) 0.011(5) 0.016(5)
C16 0.030(5) 0.024(5) 0.036(5) 0.003(4) 0.010(4) 0.012(4)
C17 0.022(5) 0.028(5) 0.024(5) 0.004(4) 0.009(4) 0.008(4)
C18 0.022(5) 0.039(6) 0.032(5) 0.001(4) 0.007(4) 0.012(4)
C19 0.032(5) 0.026(5) 0.036(5) 0.002(4) 0.015(4) 0.004(4)
C21 0.033(5) 0.026(5) 0.043(6) -0.005(4) 0.021(5) 0.009(4)
C22 0.035(6) 0.020(5) 0.063(7) -0.006(5) 0.020(5) -0.001(4)
C23 0.044(7) 0.032(6) 0.106(11) -0.004(7) 0.043(8) 0.006(6)
C24 0.032(7) 0.054(8) 0.101(11) -0.012(8) 0.032(8) 0.011(6)
C25 0.029(4) 0.058(5) 0.061(5) -0.009(4) -0.002(4) 0.028(4)
C26 0.029(4) 0.058(5) 0.061(5) -0.009(4) -0.002(4) 0.028(4)
C27 0.022(5) 0.027(5) 0.029(5) 0.008(4) 0.006(4) 0.012(4)
C28 0.024(5) 0.027(5) 0.026(5) 0.009(4) 0.005(4) 0.011(4)
C29 0.037(6) 0.030(5) 0.040(6) 0.000(4) 0.008(5) 0.016(5)
C31 0.027(5) 0.020(5) 0.029(5) 0.001(4) 0.005(4) 0.001(4)
C32 0.025(5) 0.018(5) 0.031(5) 0.006(4) 0.009(4) 0.000(4)
C33 0.027(5) 0.032(5) 0.029(5) 0.001(4) 0.007(4) 0.006(4)
C34 0.029(5) 0.031(5) 0.027(5) 0.011(4) 0.004(4) 0.007(4)
C35 0.023(5) 0.035(5) 0.024(5) 0.003(4) 0.001(4) 0.010(4)
C36 0.033(5) 0.032(5) 0.025(5) 0.004(4) 0.004(4) 0.018(4)
C37 0.027(5) 0.036(5) 0.018(4) 0.013(4) 0.004(4) 0.015(4)
C38 0.033(5) 0.023(5) 0.026(5) -0.001(4) 0.000(4) 0.007(4)
C39 0.044(6) 0.036(6) 0.029(5) 0.005(4) 0.003(5) 0.022(5)
C41 0.024(5) 0.031(5) 0.025(5) 0.009(4) 0.002(4) 0.006(4)
C42 0.040(6) 0.045(6) 0.034(6) 0.022(5) 0.008(5) 0.016(5)
C43 0.035(6) 0.060(7) 0.035(6) 0.028(5) 0.011(5) 0.011(5)
C44 0.060(7) 0.055(7) 0.025(5) 0.009(5) 0.020(5) 0.022(6)
C45 0.041(6) 0.028(5) 0.039(6) 0.011(5) 0.016(5) 0.011(5)
C51 0.017(4) 0.021(5) 0.026(5) 0.006(4) -0.004(4) -0.001(4)
C52 0.037(6) 0.026(5) 0.040(6) 0.016(4) 0.008(5) 0.013(4)
C53 0.031(5) 0.032(5) 0.042(6) 0.001(5) 0.001(5) 0.017(5)
C54 0.031(5) 0.036(6) 0.030(5) 0.002(4) 0.008(4) 0.014(5)
C55 0.026(5) 0.039(6) 0.033(5) 0.013(5) 0.007(4) 0.011(4)
C110 0.032(5) 0.039(6) 0.024(5) 0.009(4) 0.008(4) 0.010(5)
C111 0.019(5) 0.069(8) 0.039(6) 0.004(5) 0.002(4) 0.020(5)
C112 0.033(6) 0.036(6) 0.042(6) -0.005(5) 0.012(5) -0.007(5)
C113 0.030(5) 0.060(7) 0.025(5) 0.007(5) 0.003(4) 0.020(5)
C114 0.023(5) 0.083(9) 0.043(7) -0.003(6) 0.014(5) 0.011(6)
C115 0.021(5) 0.078(9) 0.038(6) -0.004(6) 0.008(5) 0.008(5)
C116 0.029(6) 0.072(8) 0.042(6) 0.009(6) -0.007(5) 0.027(6)
C131 0.066(8) 0.054(7) 0.028(6) 0.007(5) 0.014(5) 0.028(6)
C151 0.089(10) 0.064(8) 0.058(8) 0.036(7) 0.025(7) 0.055(8)
C210 0.031(5) 0.038(6) 0.030(5) 0.013(4) 0.012(4) 0.016(4)
C211 0.040(6) 0.029(5) 0.039(6) 0.018(4) 0.012(5) 0.020(5)
C212 0.016(4) 0.033(5) 0.029(5) 0.007(4) 0.001(4) 0.010(4)
C213 0.026(5) 0.031(5) 0.038(6) 0.002(4) -0.003(4) 0.011(4)
C214 0.035(5) 0.032(5) 0.025(5) -0.001(4) 0.011(4) 0.014(4)
C215 0.030(5) 0.029(5) 0.042(6) 0.006(5) 0.007(5) 0.008(4)
C216 0.044(6) 0.028(5) 0.033(5) 0.001(4) 0.004(5) 0.013(5)
C231 0.076(10) 0.049(8) 0.143(16) 0.022(9) 0.073(11) 0.006(7)
C251 0.039(8) 0.125(14) 0.084(11) -0.027(10) 0.006(7) 0.038(9)
C310 0.015(5) 0.052(7) 0.031(5) 0.004(5) -0.007(4) 0.007(5)
C311 0.047(6) 0.047(7) 0.048(7) 0.027(5) 0.008(5) 0.027(5)
C312 0.063(7) 0.041(6) 0.019(5) 0.005(4) 0.011(5) 0.031(5)
C313 0.025(5) 0.071(8) 0.045(7) 0.013(6) 0.002(5) 0.015(6)
C314 0.034(6) 0.061(7) 0.034(6) 0.024(5) 0.009(5) 0.019(5)
C315 0.042(6) 0.072(8) 0.037(6) 0.021(6) 0.003(5) 0.034(6)
C316 0.047(7) 0.045(7) 0.030(6) 0.001(5) -0.014(5) 0.007(5)
C331 0.053(7) 0.046(7) 0.047(6) 0.022(5) 0.024(6) 0.023(6)
C351 0.055(7) 0.031(6) 0.036(6) 0.003(5) 0.008(5) 0.019(5)

loop_
_atom_type_symbol
_atom_type_description
_atom_type_scat_dispersion_real
_atom_type_scat_dispersion_imag
_atom_type_scat_source
C C 0.0033 0.0016 'International Tables Vol C Tables 4.2.6.8 and 6.1.1.4'
H H 0.0000 0.0000 'International Tables Vol C Tables 4.2.6.8 and 6.1.1.4'
N N 0.0061 0.0033 'International Tables Vol C Tables 4.2.6.8 and 6.1.1.4'
U U -9.6767 9.6646 'International Tables Vol C Tables 4.2.6.8 and 6.1.1.4'

loop_
_geom_angle_atom_site_label_1
_geom_angle_atom_site_label_2
_geom_angle_atom_site_label_3
_geom_angle
_geom_angle_site_symmetry_1
N1 U N3 116.8(2) .
N1 U N2 112.0(3) .
N3 U N2 104.6(3) .
N1 U N4 112.5(2) .
N3 U N4 116.5(2) .
N2 U N4 90.9(3) .
N1 U N5 84.0(2) .
N3 U N5 82.7(2) .
N2 U N5 155.4(3) .
N4 U N5 65.2(2) .
N1 U C31 131.8(3) .
N3 U C31 27.7(3) .
N2 U C31 110.1(3) .
N4 U C31 89.0(2) .
N5 U C31 66.2(2) .
C11 N1 C17 114.0(7) .
C11 N1 U 112.4(5) .
C17 N1 U 133.6(5) .
C2S C1S H1SA 109.5 .
C2S C1S H1SB 109.5 .
H1SA C1S H1SB 109.5 .
C2S C1S H1SC 109.5 .
H1SA C1S H1SC 109.5 .
H1SB C1S H1SC 109.5 .
C1S C2S C3S 109(2) .
C1S C2S H2SA 109.9 .
C3S C2S H2SA 109.9 .
C1S C2S H2SB 109.9 .
C3S C2S H2SB 109.9 .
H2SA C2S H2SB 108.3 .
C21 N2 C27 113.8(6) .
C21 N2 U 117.8(5) .
C27 N2 U 128.4(5) .
C3S C3S C2S 112(4) 2_565
C31 N3 C37 119.6(7) .
C31 N3 U 105.2(5) .
C37 N3 U 134.6(6) .
C45 N4 C41 117.4(8) .
C45 N4 U 122.2(6) .
C41 N4 U 120.4(6) .
C55 N5 C51 118.3(8) .
C55 N5 U 121.6(6) .
C51 N5 U 119.7(6) .
C6S C5S H5SA 109.5 .
C6S C5S H5SB 109.5 .
H5SA C5S H5SB 109.5 .
C6S C5S H5SC 109.5 .
H5SA C5S H5SC 109.5 .
H5SB C5S H5SC 109.5 .
C5S C6S C7S 116(2) .
C5S C6S H6SA 108.3 .
C7S C6S H6SA 108.3 .
C5S C6S H6SB 108.3 .
C7S C6S H6SB 108.3 .
H6SA C6S H6SB 107.4 .
C8S C7S C6S 117.0(17) .
C8S C7S H7SA 108.0 .
C6S C7S H7SA 108.0 .
C8S C7S H7SB 108.0 .
C6S C7S H7SB 108.0 .
H7SA C7S H7SB 107.3 .
C9S C8S C7S 114.0(16) .
C9S C8S H8SA 108.8 .
C7S C8S H8SA 108.8 .
C9S C8S H8SB 108.8 .
C7S C8S H8SB 108.8 .
H8SA C8S H8SB 107.7 .
C8S C9S H9SA 109.5 .
C8S C9S H9SB 109.5 .
H9SA C9S H9SB 109.5 .
C8S C9S H9SC 109.5 .
H9SA C9S H9SC 109.5 .
H9SB C9S H9SC 109.5 .
C16 C11 C12 117.6(8) .
C16 C11 N1 120.3(8) .
C12 C11 N1 121.8(8) .
C13 C12 C11 121.1(9) .
C13 C12 H12A 119.5 .
C11 C12 H12A 119.5 .
C12 C13 C14 118.6(9) .
C12 C13 C131 119.8(9) .
C14 C13 C131 121.5(9) .
C15 C14 C13 122.0(9) .
C15 C14 H14A 119.0 .
C13 C14 H14A 119.0 .
C14 C15 C16 119.0(9) .
C14 C15 C151 120.1(9) .
C16 C15 C151 120.9(9) .
C15 C16 C11 121.7(9) .
C15 C16 H16A 119.2 .
C11 C16 H16A 119.2 .
N1 C17 C18 112.5(7) .
N1 C17 C110 107.9(7) .
C18 C17 C110 108.4(8) .
N1 C17 C19 111.6(7) .
C18 C17 C19 107.4(7) .
C110 C17 C19 108.9(7) .
C17 C18 C111 110.9(8) .
C17 C18 H18A 109.5 .
C111 C18 H18A 109.5 .
C17 C18 H18B 109.5 .
C111 C18 H18B 109.5 .
H18A C18 H18B 108.1 .
C17 C19 C112 110.3(8) .
C17 C19 H19A 109.6 .
C112 C19 H19A 109.6 .
C17 C19 H19B 109.6 .
C112 C19 H19B 109.6 .
H19A C19 H19B 108.1 .
C26 C21 C22 117.2(10) .
C26 C21 N2 122.9(10) .
C22 C21 N2 119.8(10) .
C23 C22 C21 123.8(13) .
C23 C22 H22A 118.1 .
C21 C22 H22A 118.1 .
C22 C23 C24 116.4(13) .
C22 C23 C231 123.1(15) .
C24 C23 C231 120.5(12) .
C23 C24 C25 122.6(11) .
C23 C24 H24A 118.7 .
C25 C24 H24A 118.7 .
C26 C25 C24 114.7(12) .
C26 C25 C251 124.1(13) .
C24 C25 C251 120.9(12) .
C21 C26 C25 125.1(13) .
C21 C26 H26A 117.4 .
C25 C26 H26A 117.4 .
N2 C27 C28 112.3(7) .
N2 C27 C212 106.7(7) .
C28 C27 C212 109.4(7) .
N2 C27 C210 113.1(7) .
C28 C27 C210 107.0(7) .
C212 C27 C210 108.3(7) .
C27 C28 C211 110.8(7) .
C27 C28 H28A 109.5 .
C211 C28 H28A 109.5 .
C27 C28 H28B 109.5 .
C211 C28 H28B 109.5 .
H28A C28 H28B 108.1 .
C211 C29 C214 109.2(7) .
C211 C29 H29A 109.8 .
C214 C29 H29A 109.8 .
C211 C29 H29B 109.8 .
C214 C29 H29B 109.8 .
H29A C29 H29B 108.3 .
C32 C31 C36 117.9(8) .
C32 C31 N3 119.6(8) .
C36 C31 N3 122.1(8) .
C32 C31 U 87.9(5) .
C36 C31 U 130.9(6) .
N3 C31 U 47.1(4) .
C31 C32 C33 122.0(9) .
C31 C32 H32A 119.0 .
C33 C32 H32A 119.0 .
C34 C33 C32 119.0(8) .
C34 C33 C331 121.1(9) .
C32 C33 C331 119.9(9) .
C33 C34 C35 120.3(9) .
C33 C34 H34A 119.8 .
C35 C34 H34A 119.8 .
C36 C35 C34 119.6(9) .
C36 C35 C351 121.4(9) .
C34 C35 C351 119.0(9) .
C35 C36 C31 121.0(9) .
C35 C36 H36A 119.5 .
C31 C36 H36A 119.5 .
N3 C37 C38 107.9(7) .
N3 C37 C39 114.3(7) .
C38 C37 C39 107.4(7) .
N3 C37 C310 110.4(7) .
C38 C37 C310 108.5(8) .
C39 C37 C310 108.1(8) .
C37 C38 C311 111.6(8) .
C37 C38 H38A 109.3 .
C311 C38 H38A 109.3 .
C37 C38 H38B 109.3 .
C311 C38 H38B 109.3 .
H38A C38 H38B 108.0 .
C312 C39 C37 111.0(8) .
C312 C39 H39A 109.4 .
C37 C39 H39A 109.4 .
C312 C39 H39B 109.4 .
C37 C39 H39B 109.4 .
H39A C39 H39B 108.0 .
N4 C41 C42 119.3(9) .
N4 C41 C51 116.8(8) .
C42 C41 C51 123.9(9) .
C43 C42 C41 121.8(10) .
C43 C42 H42A 119.1 .
C41 C42 H42A 119.1 .
C42 C43 C44 119.1(9) .
C42 C43 H43A 120.5 .
C44 C43 H43A 120.5 .
C45 C44 C43 118.5(10) .
C45 C44 H44A 120.8 .
C43 C44 H44A 120.8 .
C44 C45 N4 123.9(10) .
C44 C45 H45A 118.1 .
N4 C45 H45A 118.1 .
N5 C51 C41 116.9(8) .
N5 C51 C52 118.6(8) .
C41 C51 C52 124.5(8) .
C53 C52 C51 121.3(9) .
C53 C52 H52A 119.4 .
C51 C52 H52A 119.4 .
C52 C53 C54 119.3(9) .
C52 C53 H53A 120.3 .
C54 C53 H53A 120.3 .
C55 C54 C53 117.2(9) .
C55 C54 H54A 121.4 .
C53 C54 H54A 121.4 .
N5 C55 C54 125.2(9) .
N5 C55 H55A 117.4 .
C54 C55 H55A 117.4 .
C17 C110 C113 110.6(8) .
C17 C110 H11A 109.5 .
C113 C110 H11A 109.5 .
C17 C110 H11B 109.5 .
C113 C110 H11B 109.5 .
H11A C110 H11B 108.1 .
C116 C111 C114 109.7(10) .
C116 C111 C18 109.8(9) .
C114 C111 C18 109.7(9) .
C116 C111 H11C 109.2 .
C114 C111 H11C 109.2 .
C18 C111 H11C 109.2 .
C115 C112 C114 108.9(10) .
C115 C112 C19 110.2(8) .
C114 C112 C19 109.9(8) .
C115 C112 H11D 109.3 .
C114 C112 H11D 109.3 .
C19 C112 H11D 109.3 .
C116 C113 C110 109.6(8) .
C116 C113 C115 109.9(9) .
C110 C113 C115 108.2(8) .
C116 C113 H11E 109.7 .
C110 C113 H11E 109.7 .
C115 C113 H11E 109.7 .
C111 C114 C112 109.4(9) .
C111 C114 H11F 109.8 .
C112 C114 H11F 109.8 .
C111 C114 H11G 109.8 .
C112 C114 H11G 109.8 .
H11F C114 H11G 108.2 .
C112 C115 C113 109.1(9) .
C112 C115 H11H 109.9 .
C113 C115 H11H 109.9 .
C112 C115 H11I 109.9 .
C113 C115 H11I 109.9 .
H11H C115 H11I 108.3 .
C111 C116 C113 109.6(9) .
C111 C116 H11J 109.8 .
C113 C116 H11J 109.8 .
C111 C116 H11K 109.8 .
C113 C116 H11K 109.8 .
H11J C116 H11K 108.2 .
C13 C131 H13A 109.5 .
C13 C131 H13B 109.5 .
H13A C131 H13B 109.5 .
C13 C131 H13C 109.5 .
H13A C131 H13C 109.5 .
H13B C131 H13C 109.5 .
C15 C151 H15A 109.5 .
C15 C151 H15B 109.5 .
H15A C151 H15B 109.5 .
C15 C151 H15C 109.5 .
H15A C151 H15C 109.5 .
H15B C151 H15C 109.5 .
C214 C210 C27 111.2(8) .
C214 C210 H21A 109.4 .
C27 C210 H21A 109.4 .
C214 C210 H21B 109.4 .
C27 C210 H21B 109.4 .
H21A C210 H21B 108.0 .
C29 C211 C215 109.4(8) .
C29 C211 C28 109.1(8) .
C215 C211 C28 110.3(7) .
C29 C211 H21C 109.3 .
C215 C211 H21C 109.3 .
C28 C211 H21C 109.3 .
C27 C212 C213 110.7(7) .
C27 C212 H21D 109.5 .
C213 C212 H21D 109.5 .
C27 C212 H21E 109.5 .
C213 C212 H21E 109.5 .
H21D C212 H21E 108.1 .
C216 C213 C215 110.1(8) .
C216 C213 C212 109.3(8) .
C215 C213 C212 109.2(8) .
C216 C213 H21F 109.4 .
C215 C213 H21F 109.4 .
C212 C213 H21F 109.4 .
C210 C214 C216 108.9(8) .
C210 C214 C29 110.1(7) .
C216 C214 C29 108.1(8) .
C210 C214 H21G 109.9 .
C216 C214 H21G 109.9 .
C29 C214 H21G 109.9 .
C213 C215 C211 109.2(8) .
C213 C215 H21H 109.8 .
C211 C215 H21H 109.8 .
C213 C215 H21I 109.8 .
C211 C215 H21I 109.8 .
H21H C215 H21I 108.3 .
C213 C216 C214 110.2(8) .
C213 C216 H21J 109.6 .
C214 C216 H21J 109.6 .
C213 C216 H21K 109.6 .
C214 C216 H21K 109.6 .
H21J C216 H21K 108.1 .
C23 C231 H23A 109.5 .
C23 C231 H23B 109.5 .
H23A C231 H23B 109.5 .
C23 C231 H23C 109.5 .
H23A C231 H23C 109.5 .
H23B C231 H23C 109.5 .
C25 C251 H25A 109.5 .
C25 C251 H25B 109.5 .
H25A C251 H25B 109.5 .
C25 C251 H25C 109.5 .
H25A C251 H25C 109.5 .
H25B C251 H25C 109.5 .
C313 C310 C37 110.4(8) .
C313 C310 H31A 109.6 .
C37 C310 H31A 109.6 .
C313 C310 H31B 109.6 .
C37 C310 H31B 109.6 .
H31A C310 H31B 108.1 .
C315 C311 C38 110.1(9) .
C315 C311 C314 109.9(9) .
C38 C311 C314 108.6(8) .
C315 C311 H31C 109.4 .
C38 C311 H31C 109.4 .
C314 C311 H31C 109.4 .
C314 C312 C39 109.8(8) .
C314 C312 C316 109.1(9) .
C39 C312 C316 109.2(9) .
C314 C312 H31D 109.6 .
C39 C312 H31D 109.6 .
C316 C312 H31D 109.6 .
C316 C313 C310 109.8(9) .
C316 C313 C315 110.2(10) .
C310 C313 C315 108.8(9) .
C316 C313 H31E 109.3 .
C310 C313 H31E 109.3 .
C315 C313 H31E 109.3 .
C312 C314 C311 109.3(8) .
C312 C314 H31F 109.8 .
C311 C314 H31F 109.8 .
C312 C314 H31G 109.8 .
C311 C314 H31G 109.8 .
H31F C314 H31G 108.3 .
C311 C315 C313 109.0(9) .
C311 C315 H31H 109.9 .
C313 C315 H31H 109.9 .
C311 C315 H31I 109.9 .
C313 C315 H31I 109.9 .
H31H C315 H31I 108.3 .
C313 C316 C312 109.5(8) .
C313 C316 H31J 109.8 .
C312 C316 H31J 109.8 .
C313 C316 H31K 109.8 .
C312 C316 H31K 109.8 .
H31J C316 H31K 108.2 .
C33 C331 H33A 109.5 .
C33 C331 H33B 109.5 .
H33A C331 H33B 109.5 .
C33 C331 H33C 109.5 .
H33A C331 H33C 109.5 .
H33B C331 H33C 109.5 .
C35 C351 H35A 109.5 .
C35 C351 H35B 109.5 .
H35A C351 H35B 109.5 .
C35 C351 H35C 109.5 .
H35A C351 H35C 109.5 .
H35B C351 H35C 109.5 .

loop_
_geom_bond_atom_site_label_1
_geom_bond_atom_site_label_2
_geom_bond_distance
_geom_bond_site_symmetry_2
U N1 2.253(7) .
U N3 2.263(8) .
U N2 2.307(7) .
U N4 2.474(7) .
U N5 2.494(7) .
U C31 2.979(9) .
N1 C11 1.438(11) .
N1 C17 1.494(11) .
C1S C2S 1.384(16) .
C1S H1SA 0.9800 .
C1S H1SB 0.9800 .
C1S H1SC 0.9800 .
C2S C3S 1.50(5) .
C2S H2SA 0.9900 .
C2S H2SB 0.9900 .
N2 C21 1.446(12) .
N2 C27 1.503(11) .
C3S C3S 1.45(7) 2_565
N3 C31 1.434(12) .
N3 C37 1.483(11) .
N4 C45 1.370(12) .
N4 C41 1.394(12) .
N5 C55 1.335(12) .
N5 C51 1.387(11) .
C5S C6S 1.48(3) .
C5S H5SA 0.9800 .
C5S H5SB 0.9800 .
C5S H5SC 0.9800 .
C6S C7S 1.55(3) .
C6S H6SA 0.9900 .
C6S H6SB 0.9900 .
C7S C8S 1.46(2) .
C7S H7SA 0.9900 .
C7S H7SB 0.9900 .
C8S C9S 1.46(3) .
C8S H8SA 0.9900 .
C8S H8SB 0.9900 .
C9S H9SA 0.9800 .
C9S H9SB 0.9800 .
C9S H9SC 0.9800 .
C11 C16 1.406(13) .
C11 C12 1.412(12) .
C12 C13 1.389(13) .
C12 H12A 0.9500 .
C13 C14 1.398(14) .
C13 C131 1.515(14) .
C14 C15 1.369(14) .
C14 H14A 0.9500 .
C15 C16 1.387(14) .
C15 C151 1.513(14) .
C16 H16A 0.9500 .
C17 C18 1.542(12) .
C17 C110 1.544(12) .
C17 C19 1.545(13) .
C18 C111 1.549(13) .
C18 H18A 0.9900 .
C18 H18B 0.9900 .
C19 C112 1.552(14) .
C19 H19A 0.9900 .
C19 H19B 0.9900 .
C21 C26 1.327(16) .
C21 C22 1.395(15) .
C22 C23 1.378(16) .
C22 H22A 0.9500 .
C23 C24 1.40(2) .
C23 C231 1.50(2) .
C24 C25 1.423(19) .
C24 H24A 0.9500 .
C25 C26 1.411(16) .
C25 C251 1.494(19) .
C26 H26A 0.9500 .
C27 C28 1.529(12) .
C27 C212 1.537(12) .
C27 C210 1.552(12) .
C28 C211 1.547(13) .
C28 H28A 0.9900 .
C28 H28B 0.9900 .
C29 C211 1.529(14) .
C29 C214 1.545(14) .
C29 H29A 0.9900 .
C29 H29B 0.9900 .
C31 C32 1.384(13) .
C31 C36 1.432(13) .
C32 C33 1.404(13) .
C32 H32A 0.9500 .
C33 C34 1.383(14) .
C33 C331 1.500(14) .
C34 C35 1.430(13) .
C34 H34A 0.9500 .
C35 C36 1.366(13) .
C35 C351 1.518(13) .
C36 H36A 0.9500 .
C37 C38 1.528(13) .
C37 C39 1.542(13) .
C37 C310 1.553(12) .
C38 C311 1.540(13) .
C38 H38A 0.9900 .
C38 H38B 0.9900 .
C39 C312 1.540(13) .
C39 H39A 0.9900 .
C39 H39B 0.9900 .
C41 C42 1.411(13) .
C41 C51 1.421(13) .
C42 C43 1.346(15) .
C42 H42A 0.9500 .
C43 C44 1.409(16) .
C43 H43A 0.9500 .
C44 C45 1.365(14) .
C44 H44A 0.9500 .
C45 H45A 0.9500 .
C51 C52 1.422(13) .
C52 C53 1.356(14) .
C52 H52A 0.9500 .
C53 C54 1.409(14) .
C53 H53A 0.9500 .
C54 C55 1.371(14) .
C54 H54A 0.9500 .
C55 H55A 0.9500 .
C110 C113 1.560(13) .
C110 H11A 0.9900 .
C110 H11B 0.9900 .
C111 C116 1.516(16) .
C111 C114 1.519(17) .
C111 H11C 1.0000 .
C112 C115 1.518(16) .
C112 C114 1.541(15) .
C112 H11D 1.0000 .
C113 C116 1.527(15) .
C113 C115 1.564(17) .
C113 H11E 1.0000 .
C114 H11F 0.9900 .
C114 H11G 0.9900 .
C115 H11H 0.9900 .
C115 H11I 0.9900 .
C116 H11J 0.9900 .
C116 H11K 0.9900 .
C131 H13A 0.9800 .
C131 H13B 0.9800 .
C131 H13C 0.9800 .
C151 H15A 0.9800 .
C151 H15B 0.9800 .
C151 H15C 0.9800 .
C210 C214 1.528(13) .
C210 H21A 0.9900 .
C210 H21B 0.9900 .
C211 C215 1.531(14) .
C211 H21C 1.0000 .
C212 C213 1.546(13) .
C212 H21D 0.9900 .
C212 H21E 0.9900 .
C213 C216 1.516(14) .
C213 C215 1.526(14) .
C213 H21F 1.0000 .
C214 C216 1.543(14) .
C214 H21G 1.0000 .
C215 H21H 0.9900 .
C215 H21I 0.9900 .
C216 H21J 0.9900 .
C216 H21K 0.9900 .
C231 H23A 0.9800 .
C231 H23B 0.9800 .
C231 H23C 0.9800 .
C251 H25A 0.9800 .
C251 H25B 0.9800 .
C251 H25C 0.9800 .
C310 C313 1.546(14) .
C310 H31A 0.9900 .
C310 H31B 0.9900 .
C311 C315 1.518(15) .
C311 C314 1.542(16) .
C311 H31C 1.0000 .
C312 C314 1.524(15) .
C312 C316 1.549(16) .
C312 H31D 1.0000 .
C313 C316 1.514(17) .
C313 C315 1.548(17) .
C313 H31E 1.0000 .
C314 H31F 0.9900 .
C314 H31G 0.9900 .
C315 H31H 0.9900 .
C315 H31I 0.9900 .
C316 H31J 0.9900 .
C316 H31K 0.9900 .
C331 H33A 0.9800 .
C331 H33B 0.9800 .
C331 H33C 0.9800 .
C351 H35A 0.9800 .
C351 H35B 0.9800 .
C351 H35C 0.9800 .

loop_
_geom_torsion_atom_site_label_1
_geom_torsion_atom_site_label_2
_geom_torsion_atom_site_label_3
_geom_torsion_atom_site_label_4
_geom_torsion
_geom_torsion_site_symmetry_4
N3 U N1 C11 -36.8(6) .
N2 U N1 C11 83.8(6) .
N4 U N1 C11 -175.5(5) .
N5 U N1 C11 -115.5(6) .
C31 U N1 C11 -65.3(7) .
N3 U N1 C17 141.1(7) .
N2 U N1 C17 -98.2(7) .
N4 U N1 C17 2.5(8) .
N5 U N1 C17 62.5(7) .
C31 U N1 C17 112.7(7) .
N1 U N2 C21 -154.6(6) .
N3 U N2 C21 -27.2(7) .
N4 U N2 C21 90.6(7) .
N5 U N2 C21 77.6(9) .
C31 U N2 C21 1.3(7) .
N1 U N2 C27 23.7(8) .
N3 U N2 C27 151.2(7) .
N4 U N2 C27 -91.1(7) .
N5 U N2 C27 -104.0(8) .
C31 U N2 C27 179.6(6) .
C1S C2S C3S C3S -71(4) 2_565
N1 U N3 C31 -130.1(5) .
N2 U N3 C31 105.4(6) .
N4 U N3 C31 6.9(6) .
N5 U N3 C31 -50.7(5) .
N1 U N3 C37 59.3(8) .
N2 U N3 C37 -65.2(8) .
N4 U N3 C37 -163.7(7) .
N5 U N3 C37 138.7(8) .
C31 U N3 C37 -170.6(11) .
N1 U N4 C45 -102.3(7) .
N3 U N4 C45 118.9(7) .
N2 U N4 C45 12.0(7) .
N5 U N4 C45 -173.8(8) .
C31 U N4 C45 122.1(7) .
N1 U N4 C41 78.8(7) .
N3 U N4 C41 -60.0(7) .
N2 U N4 C41 -166.9(6) .
N5 U N4 C41 7.2(6) .
C31 U N4 C41 -56.8(6) .
N1 U N5 C55 60.8(7) .
N3 U N5 C55 -57.2(7) .
N2 U N5 C55 -166.7(7) .
N4 U N5 C55 179.1(8) .
C31 U N5 C55 -80.4(7) .
N1 U N5 C51 -127.1(6) .
N3 U N5 C51 114.8(6) .
N2 U N5 C51 5.4(10) .
N4 U N5 C51 -8.9(6) .
C31 U N5 C51 91.7(6) .
C5S C6S C7S C8S -177.2(19) .
C6S C7S C8S C9S -177.2(17) .
C17 N1 C11 C16 101.6(9) .
U N1 C11 C16 -80.0(9) .
C17 N1 C11 C12 -84.4(10) .
U N1 C11 C12 94.0(8) .
C16 C11 C12 C13 -1.7(13) .
N1 C11 C12 C13 -175.8(8) .
C11 C12 C13 C14 2.1(13) .
C11 C12 C13 C131 -178.8(9) .
C12 C13 C14 C15 -0.7(14) .
C131 C13 C14 C15 -179.8(10) .
C13 C14 C15 C16 -1.1(15) .
C13 C14 C15 C151 176.8(10) .
C14 C15 C16 C11 1.5(14) .
C151 C15 C16 C11 -176.4(10) .
C12 C11 C16 C15 -0.1(13) .
N1 C11 C16 C15 174.1(8) .
C11 N1 C17 C18 60.6(10) .
U N1 C17 C18 -117.4(8) .
C11 N1 C17 C110 -179.9(7) .
U N1 C17 C110 2.2(11) .
C11 N1 C17 C19 -60.3(9) .
U N1 C17 C19 121.8(7) .
N1 C17 C18 C111 177.1(8) .
C110 C17 C18 C111 57.8(10) .
C19 C17 C18 C111 -59.8(10) .
N1 C17 C19 C112 -176.9(7) .
C18 C17 C19 C112 59.3(9) .
C110 C17 C19 C112 -57.9(9) .
C27 N2 C21 C26 -82.0(11) .
U N2 C21 C26 96.5(10) .
C27 N2 C21 C22 95.1(10) .
U N2 C21 C22 -86.3(9) .
C26 C21 C22 C23 -0.4(15) .
N2 C21 C22 C23 -177.8(9) .
C21 C22 C23 C24 -0.1(16) .
C21 C22 C23 C231 177.5(11) .
C22 C23 C24 C25 -1.2(18) .
C231 C23 C24 C25 -178.8(11) .
C23 C24 C25 C26 2.8(17) .
C23 C24 C25 C251 177.6(12) .
C22 C21 C26 C25 2.3(16) .
N2 C21 C26 C25 179.6(9) .
C24 C25 C26 C21 -3.4(16) .
C251 C25 C26 C21 -178.1(11) .
C21 N2 C27 C28 79.1(9) .
U N2 C27 C28 -99.3(8) .
C21 N2 C27 C212 -161.1(8) .
U N2 C27 C212 20.5(10) .
C21 N2 C27 C210 -42.1(10) .
U N2 C27 C210 139.5(6) .
N2 C27 C28 C211 174.9(7) .
C212 C27 C28 C211 56.6(9) .
C210 C27 C28 C211 -60.5(9) .
C37 N3 C31 C32 118.2(9) .
U N3 C31 C32 -54.2(9) .
C37 N3 C31 C36 -69.4(11) .
U N3 C31 C36 118.3(8) .
C37 N3 C31 U 172.3(9) .
N1 U C31 C32 -158.6(5) .
N3 U C31 C32 135.1(9) .
N2 U C31 C32 51.9(6) .
N4 U C31 C32 -38.7(6) .
N5 U C31 C32 -101.9(6) .
N1 U C31 C36 -32.6(10) .
N3 U C31 C36 -98.8(10) .
N2 U C31 C36 177.9(8) .
N4 U C31 C36 87.3(8) .
N5 U C31 C36 24.1(8) .
N1 U C31 N3 66.2(6) .
N2 U C31 N3 -83.3(6) .
N4 U C31 N3 -173.8(6) .
N5 U C31 N3 123.0(6) .
C36 C31 C32 C33 -4.2(13) .
N3 C31 C32 C33 168.6(8) .
U C31 C32 C33 132.1(8) .
C31 C32 C33 C34 4.0(14) .
C31 C32 C33 C331 -175.7(9) .
C32 C33 C34 C35 -1.4(14) .
C331 C33 C34 C35 178.2(9) .
C33 C34 C35 C36 -0.8(13) .
C33 C34 C35 C351 -179.2(9) .
C34 C35 C36 C31 0.6(14) .
C351 C35 C36 C31 178.9(9) .
C32 C31 C36 C35 1.9(14) .
N3 C31 C36 C35 -170.7(8) .
U C31 C36 C35 -112.0(9) .
C31 N3 C37 C38 -171.7(8) .
U N3 C37 C38 -2.1(11) .
C31 N3 C37 C39 69.0(10) .
U N3 C37 C39 -121.5(8) .
C31 N3 C37 C310 -53.2(11) .
U N3 C37 C310 116.4(8) .
N3 C37 C38 C311 176.8(8) .
C39 C37 C38 C311 -59.6(10) .
C310 C37 C38 C311 57.1(10) .
N3 C37 C39 C312 178.1(8) .
C38 C37 C39 C312 58.4(10) .
C310 C37 C39 C312 -58.5(11) .
C45 N4 C41 C42 -4.0(12) .
U N4 C41 C42 174.9(7) .
C45 N4 C41 C51 175.8(8) .
U N4 C41 C51 -5.2(10) .
N4 C41 C42 C43 3.4(15) .
C51 C41 C42 C43 -176.4(9) .
C41 C42 C43 C44 -0.1(16) .
C42 C43 C44 C45 -2.4(16) .
C43 C44 C45 N4 1.7(17) .
C41 N4 C45 C44 1.6(14) .
U N4 C45 C44 -177.4(8) .
C55 N5 C51 C41 -177.7(8) .
U N5 C51 C41 9.9(10) .
C55 N5 C51 C52 1.3(12) .
U N5 C51 C52 -171.0(6) .
N4 C41 C51 N5 -3.1(12) .
C42 C41 C51 N5 176.7(8) .
N4 C41 C51 C52 177.9(8) .
C42 C41 C51 C52 -2.3(14) .
N5 C51 C52 C53 -2.8(13) .
C41 C51 C52 C53 176.1(9) .
C51 C52 C53 C54 2.6(14) .
C52 C53 C54 C55 -1.0(14) .
C51 N5 C55 C54 0.3(14) .
U N5 C55 C54 172.5(7) .
C53 C54 C55 N5 -0.5(15) .
N1 C17 C110 C113 -179.6(7) .
C18 C17 C110 C113 -57.5(10) .
C19 C17 C110 C113 59.1(10) .
C17 C18 C111 C116 -59.9(12) .
C17 C18 C111 C114 60.8(11) .
C17 C19 C112 C115 59.9(11) .
C17 C19 C112 C114 -60.0(11) .
C17 C110 C113 C116 59.4(11) .
C17 C110 C113 C115 -60.4(10) .
C116 C111 C114 C112 61.7(11) .
C18 C111 C114 C112 -59.1(12) .
C115 C112 C114 C111 -61.6(11) .
C19 C112 C114 C111 59.1(12) .
C114 C112 C115 C113 59.6(10) .
C19 C112 C115 C113 -60.9(11) .
C116 C113 C115 C112 -58.8(11) .
C110 C113 C115 C112 60.8(10) .
C114 C111 C116 C113 -60.3(11) .
C18 C111 C116 C113 60.4(12) .
C110 C113 C116 C111 -60.1(12) .
C115 C113 C116 C111 58.6(11) .
N2 C27 C210 C214 -176.5(7) .
C28 C27 C210 C214 59.3(9) .
C212 C27 C210 C214 -58.5(9) .
C214 C29 C211 C215 61.5(10) .
C214 C29 C211 C28 -59.2(10) .
C27 C28 C211 C29 62.2(9) .
C27 C28 C211 C215 -58.0(10) .
N2 C27 C212 C213 -179.8(7) .
C28 C27 C212 C213 -58.1(10) .
C210 C27 C212 C213 58.1(10) .
C27 C212 C213 C216 -60.0(10) .
C27 C212 C213 C215 60.4(10) .
C27 C210 C214 C216 59.2(10) .
C27 C210 C214 C29 -59.2(10) .
C211 C29 C214 C210 58.4(10) .
C211 C29 C214 C216 -60.4(10) .
C216 C213 C215 C211 59.5(10) .
C212 C213 C215 C211 -60.4(10) .
C29 C211 C215 C213 -60.4(10) .
C28 C211 C215 C213 59.5(10) .
C215 C213 C216 C214 -59.8(10) .
C212 C213 C216 C214 60.1(10) .
C210 C214 C216 C213 -59.9(10) .
C29 C214 C216 C213 59.7(10) .
N3 C37 C310 C313 -176.2(8) .
C38 C37 C310 C313 -58.0(11) .
C39 C37 C310 C313 58.1(11) .
C37 C38 C311 C315 -59.3(11) .
C37 C38 C311 C314 61.0(11) .
C37 C39 C312 C314 -59.8(11) .
C37 C39 C312 C316 59.7(11) .
C37 C310 C313 C316 -60.3(12) .
C37 C310 C313 C315 60.4(11) .
C39 C312 C314 C311 59.5(11) .
C316 C312 C314 C311 -60.2(10) .
C315 C311 C314 C312 60.9(11) .
C38 C311 C314 C312 -59.5(11) .
C38 C311 C315 C313 60.1(12) .
C314 C311 C315 C313 -59.5(11) .
C316 C313 C315 C311 59.5(11) .
C310 C313 C315 C311 -61.0(11) .
C310 C313 C316 C312 60.3(12) .
C315 C313 C316 C312 -59.5(11) .
C314 C312 C316 C313 60.1(11) .
C39 C312 C316 C313 -59.9(11) .
